data_7229872
loop_
_publ_author_name
'Chisca, Diana'
'Croitor, Lilia'
'Petuhov, Oleg'
'Kulikova, Olga V.'
'Volodina, Galina F.'
'Coropceanu, Eduard B.'
'Masunov, Art\"em E.'
'Fonari, Marina S.'

_publ_section_title
;
 Tuning structures and emissive properties in a series of Zn(ii) and
 Cd(ii) coordination polymers containing dicarboxylic acids and
 nicotinamide pillars
;
_journal_issue 4
_journal_name_full CrystEngComm
_journal_page_first 432
_journal_paper_doi 10.1039/C7CE01988B
_journal_volume 20
_journal_year 2018
_chemical_formula_moiety 'C14 H22 Cd N2 O8'
_chemical_formula_sum 'C14 H22 Cd N2 O8'
_chemical_formula_weight 458.73
_space_group_crystal_system triclinic
_space_group_IT_number 2
_space_group_name_Hall '-P 1'
_space_group_name_H-M_alt 'P -1'
_symmetry_space_group_name_Hall '-P 1'
_symmetry_space_group_name_H-M 'P -1'
_atom_sites_solution_hydrogens mixed
_audit_creation_method SHELXL-2014/7
_audit_update_record
;
2017-10-06 deposited with the CCDC.
2017-12-13 downloaded from the CCDC.
;
_cell_angle_alpha 97.915(4)
_cell_angle_beta 95.390(5)
_cell_angle_gamma 95.166(4)
_cell_formula_units_Z 4
_cell_length_a 6.0843(4)
_cell_length_b 13.0084(6)
_cell_length_c 23.5288(12)
_cell_measurement_reflns_used 3476
_cell_measurement_temperature 293(2)
_cell_measurement_theta_max 28.2160
_cell_measurement_theta_min 3.2620
_cell_volume 1826.30(18)
_computing_cell_refinement
;
CrysAlisPro, Agilent Technologies,
Version 1.171.37.35 (release 13-08-2014 CrysAlis171 .NET)
(compiled Aug 13 2014,18:06:01)
;
_computing_data_collection
;
CrysAlisPro, Agilent Technologies,
Version 1.171.37.35 (release 13-08-2014 CrysAlis171 .NET)
(compiled Aug 13 2014,18:06:01)
;
_computing_data_reduction
;
CrysAlisPro, Agilent Technologies,
Version 1.171.37.35 (release 13-08-2014 CrysAlis171 .NET)
(compiled Aug 13 2014,18:06:01)
;
_computing_structure_refinement 'SHELXL-2014/7 (Sheldrick, 2014)'
_computing_structure_solution 'SHELXS97 (Sheldrick, 2008)'
_diffrn_ambient_temperature 293(2)
_diffrn_detector 'CCD plate'
_diffrn_detector_type Eos
_diffrn_measured_fraction_theta_full 0.995
_diffrn_measured_fraction_theta_max 0.995
_diffrn_measurement_device 'four-circle diffractometer'
_diffrn_measurement_device_type 'Xcalibur, Eos'
_diffrn_measurement_method '\w scans'
_diffrn_radiation_type MoK\a
_diffrn_radiation_wavelength 0.71073
_diffrn_reflns_av_R_equivalents 0.0213
_diffrn_reflns_av_unetI/netI 0.0512
_diffrn_reflns_Laue_measured_fraction_full 0.995
_diffrn_reflns_Laue_measured_fraction_max 0.995
_diffrn_reflns_limit_h_max 7
_diffrn_reflns_limit_h_min -5
_diffrn_reflns_limit_k_max 15
_diffrn_reflns_limit_k_min -15
_diffrn_reflns_limit_l_max 27
_diffrn_reflns_limit_l_min -27
_diffrn_reflns_number 9774
_diffrn_reflns_point_group_measured_fraction_full 0.995
_diffrn_reflns_point_group_measured_fraction_max 0.995
_diffrn_reflns_theta_full 24.998
_diffrn_reflns_theta_max 24.998
_diffrn_reflns_theta_min 2.872
_exptl_absorpt_coefficient_mu 1.238
_exptl_absorpt_correction_T_max 1.00000
_exptl_absorpt_correction_T_min 0.83817
_exptl_absorpt_correction_type multi-scan
_exptl_absorpt_process_details
;
CrysAlisPro, Agilent Technologies,
Version 1.171.37.35 (release 13-08-2014 CrysAlis171 .NET)
(compiled Aug 13 2014,18:06:01)
Empirical absorption correction using spherical harmonics,
 implemented in SCALE3 ABSPACK scaling algorithm.
;
_exptl_crystal_colour colorless
_exptl_crystal_density_diffrn 1.668
_exptl_crystal_description needle
_exptl_crystal_F_000 928
_exptl_crystal_size_max 0.3
_exptl_crystal_size_mid 0.1
_exptl_crystal_size_min 0.02
_refine_diff_density_max 0.409
_refine_diff_density_min -0.365
_refine_diff_density_rms 0.080
_refine_ls_extinction_method none
_refine_ls_goodness_of_fit_ref 0.979
_refine_ls_hydrogen_treatment mixed
_refine_ls_matrix_type full
_refine_ls_number_parameters 520
_refine_ls_number_reflns 6405
_refine_ls_number_restraints 18
_refine_ls_restrained_S_all 0.979
_refine_ls_R_factor_all 0.0492
_refine_ls_R_factor_gt 0.0336
_refine_ls_shift/su_max 0.002
_refine_ls_shift/su_mean 0.000
_refine_ls_structure_factor_coef Fsqd
_refine_ls_weighting_details 'w=1/[\s^2^(Fo^2^)+(0.0208P)^2^] where P=(Fo^2^+2Fc^2^)/3'
_refine_ls_weighting_scheme calc
_refine_ls_wR_factor_gt 0.0598
_refine_ls_wR_factor_ref 0.0663
_reflns_Friedel_coverage 0.000
_reflns_number_gt 5012
_reflns_number_total 6405
_reflns_threshold_expression 'I > 2\s(I)'
_cod_data_source_file c7ce01988b2.cif
_cod_data_source_block Comp_12CL_3228
_cod_depositor_comments 'Adding full bibliography for 7229861--7229872.cif.'
_cod_original_cell_volume 1826.29(17)
_cod_database_code 7229872
_shelx_shelxl_version_number 2014/7
_shelx_space_group_comment
;
The symmetry employed for this shelxl refinement is uniquely defined
by the following loop, which should always be used as a source of
symmetry information in preference to the above space-group names.
They are only intended as comments.
;

loop_
_space_group_symop_operation_xyz
'x, y, z'
'-x, -y, -z'

loop_
_atom_site_label
_atom_site_type_symbol
_atom_site_fract_x
_atom_site_fract_y
_atom_site_fract_z
_atom_site_U_iso_or_equiv
_atom_site_adp_type
_atom_site_occupancy
_atom_site_site_symmetry_order
_atom_site_calc_flag
_atom_site_refinement_flags_posn
_atom_site_refinement_flags_adp
_atom_site_refinement_flags_occupancy
_atom_site_disorder_assembly
_atom_site_disorder_group
Cd1 Cd 0.30972(4) 1.35789(2) 0.13970(2) 0.02716(8) Uani 1 1 d . . . . .
Cd2 Cd 1.15556(4) 2.13467(2) 0.35966(2) 0.02775(8) Uani 1 1 d . . . . .
O1 O 0.6516(4) 1.48853(18) 0.15408(11) 0.0426(7) Uani 1 1 d . . . . .
O2 O 0.3329(4) 1.52580(18) 0.18476(11) 0.0443(7) Uani 1 1 d . . . . .
O3 O 1.1458(4) 1.97448(19) 0.29610(11) 0.0446(7) Uani 1 1 d . . . . .
O4 O 0.8280(4) 2.01123(18) 0.32812(11) 0.0437(7) Uani 1 1 d . . . . .
O5 O 0.5476(4) 1.25596(18) 0.09044(10) 0.0395(6) Uani 1 1 d . . . . .
O6 O 0.2210(4) 1.1750(2) 0.09896(11) 0.0469(7) Uani 1 1 d . . . . .
O7 O 1.2694(4) 2.28513(19) 0.42828(11) 0.0476(7) Uani 1 1 d . . . . .
O8 O 0.9139(4) 2.24984(19) 0.40205(11) 0.0471(7) Uani 1 1 d . . . . .
O9 O 0.1515(4) 1.3866(2) 0.04950(11) 0.0483(7) Uani 1 1 d . . . . .
O10 O 1.2266(5) 2.0256(2) 0.42892(11) 0.0523(8) Uani 1 1 d . . . . .
O1W O -0.0418(4) 1.3461(2) 0.16917(12) 0.0381(6) Uani 1 1 d D . . . .
H1W H -0.126(5) 1.2911(16) 0.1578(16) 0.057 Uiso 1 1 d D U . . .
H2W H -0.103(5) 1.4023(16) 0.1736(16) 0.057 Uiso 1 1 d D U . . .
O2W O 0.4461(4) 1.3057(2) 0.22675(11) 0.0397(7) Uani 1 1 d D . . . .
H3W H 0.532(5) 1.259(2) 0.2183(16) 0.060 Uiso 1 1 d D U . . .
H4W H 0.512(5) 1.3599(19) 0.2497(14) 0.060 Uiso 1 1 d D U . . .
O3W O 1.1018(4) 2.2208(2) 0.28142(12) 0.0542(8) Uani 1 1 d D . . . .
H5W H 1.209(4) 2.243(3) 0.2626(14) 0.081 Uiso 1 1 d D U . . .
H6W H 0.986(4) 2.193(3) 0.2599(15) 0.081 Uiso 1 1 d D U . . .
O4W O 1.5218(4) 2.1565(2) 0.34246(13) 0.0466(7) Uani 1 1 d D . . . .
H8W H 1.584(6) 2.103(2) 0.3286(16) 0.070 Uiso 1 1 d D U . . .
H7W H 1.617(5) 2.202(2) 0.3637(15) 0.070 Uiso 1 1 d D U . . .
N1 N -0.1472(5) 1.3646(3) -0.01723(14) 0.0422(8) Uani 1 1 d . . . . .
N2 N 1.3966(6) 1.8849(3) 0.44986(15) 0.0540(10) Uani 1 1 d . . . . .
C1 C 0.5375(6) 1.5489(3) 0.18215(15) 0.0321(9) Uani 1 1 d . . . . .
C2 C 0.6438(5) 1.6519(3) 0.21349(14) 0.0281(8) Uani 1 1 d . . . . .
C3 C 0.5210(5) 1.7172(3) 0.24627(15) 0.0328(9) Uani 1 1 d . . . . .
H3 H 0.3736 1.6956 0.2497 0.039 Uiso 1 1 calc R U . . .
C4 C 0.6147(5) 1.8140(3) 0.27393(15) 0.0318(9) Uani 1 1 d . . . . .
H4 H 0.5292 1.8575 0.2952 0.038 Uiso 1 1 calc R U . . .
C5 C 0.8349(5) 1.8467(3) 0.27017(14) 0.0275(8) Uani 1 1 d . . . . .
C6 C 0.9584(5) 1.7808(3) 0.23812(15) 0.0322(9) Uani 1 1 d . . . . .
H6 H 1.1064 1.8021 0.2351 0.039 Uiso 1 1 calc R U . . .
C7 C 0.8660(5) 1.6837(3) 0.21048(15) 0.0317(9) Uani 1 1 d . . . . .
H7 H 0.9525 1.6398 0.1899 0.038 Uiso 1 1 calc R U . . .
C8 C 0.9430(6) 1.9514(3) 0.29991(15) 0.0311(9) Uani 1 1 d . . . . .
C9 C 0.4036(6) 1.1780(3) 0.07896(15) 0.0336(9) Uani 1 1 d . . . . .
C10 C 0.4560(5) 1.0856(3) 0.03816(14) 0.0270(8) Uani 1 1 d . . . . .
C11 C 0.2968(5) 1.0006(3) 0.02086(14) 0.0320(9) Uani 1 1 d . . . . .
H11 H 0.1593 1.0009 0.0351 0.038 Uiso 1 1 calc R U . . .
C12 C 0.3397(6) 0.9161(3) -0.01703(15) 0.0328(9) Uani 1 1 d . . . . .
H12 H 0.2310 0.8602 -0.0284 0.039 Uiso 1 1 calc R U . . .
C13 C 1.0745(6) 2.3079(3) 0.43020(15) 0.0322(9) Uani 1 1 d . . . . .
C14 C 1.0331(5) 2.4067(3) 0.46641(14) 0.0272(8) Uani 1 1 d . . . . .
C15 C 1.2068(5) 2.4652(3) 0.50245(15) 0.0359(9) Uani 1 1 d . . . . .
H15 H 1.3469 2.4417 0.5044 0.043 Uiso 1 1 calc R U . . .
C16 C 1.1748(6) 2.5579(3) 0.53553(16) 0.0372(9) Uani 1 1 d . . . . .
H16 H 1.2934 2.5965 0.5592 0.045 Uiso 1 1 calc R U . . .
C17 C -0.0482(7) 1.3871(3) 0.03561(17) 0.0420(10) Uani 1 1 d . . . . .
H17 H -0.1363 1.4048 0.0649 0.050 Uiso 1 1 calc R U . . .
C18 C -0.3839(6) 1.3688(4) -0.02987(18) 0.0619(13) Uani 1 1 d . . . . .
H18A H -0.4473 1.3887 0.0054 0.093 Uiso 1 1 calc R U . . .
H18B H -0.4522 1.3013 -0.0479 0.093 Uiso 1 1 calc R U . . .
H18C H -0.4088 1.4191 -0.0554 0.093 Uiso 1 1 calc R U . . .
C19 C -0.0232(7) 1.3363(4) -0.06468(18) 0.0868(19) Uani 1 1 d . . . . .
H19A H 0.1288 1.3649 -0.0549 0.130 Uiso 1 1 calc R U . . .
H19B H -0.0846 1.3634 -0.0980 0.130 Uiso 1 1 calc R U . . .
H19C H -0.0307 1.2617 -0.0730 0.130 Uiso 1 1 calc R U . . .
C20 C 1.3731(7) 1.9671(3) 0.42260(17) 0.0518(11) Uani 1 1 d . . . . .
H20 H 1.4750 1.9814 0.3969 0.062 Uiso 1 1 calc R U . . .
C21 C 1.5783(9) 1.8223(4) 0.4414(2) 0.0957(19) Uani 1 1 d . . . . .
H21A H 1.6733 1.8520 0.4163 0.144 Uiso 1 1 calc R U . . .
H21B H 1.5208 1.7525 0.4244 0.144 Uiso 1 1 calc R U . . .
H21C H 1.6616 1.8206 0.4780 0.144 Uiso 1 1 calc R U . . .
C22 C 1.2453(8) 1.8569(4) 0.4899(2) 0.0838(17) Uani 1 1 d . . . . .
H22A H 1.1937 1.9189 0.5090 0.126 Uiso 1 1 calc R U . . .
H22B H 1.3199 1.8215 0.5180 0.126 Uiso 1 1 calc R U . . .
H22C H 1.1212 1.8117 0.4694 0.126 Uiso 1 1 calc R U . . .
N1X N 0.9752(6) 0.4641(3) 0.66108(15) 0.0519(9) Uani 1 1 d . . . . .
O1X O 1.3114(5) 0.5385(2) 0.70211(13) 0.0691(10) Uani 1 1 d . . . . .
C1X C 1.1132(8) 0.5402(4) 0.69188(18) 0.0582(13) Uani 1 1 d . . . . .
H1X H 1.0530 0.6001 0.7069 0.070 Uiso 1 1 calc R U . . .
C2X C 1.0575(8) 0.3695(4) 0.63701(19) 0.0740(15) Uani 1 1 d . . . . .
H2X1 H 1.0522 0.3662 0.5959 0.111 Uiso 1 1 calc R U . . .
H2X2 H 0.9674 0.3106 0.6459 0.111 Uiso 1 1 calc R U . . .
H2X3 H 1.2081 0.3683 0.6531 0.111 Uiso 1 1 calc R U . . .
C3X C 0.7389(7) 0.4723(4) 0.6511(2) 0.0941(19) Uani 1 1 d . . . . .
H3X1 H 0.7034 0.5344 0.6740 0.141 Uiso 1 1 calc R U . . .
H3X2 H 0.6578 0.4124 0.6617 0.141 Uiso 1 1 calc R U . . .
H3X3 H 0.6993 0.4758 0.6110 0.141 Uiso 1 1 calc R U . . .
N1S N 0.613(4) 0.990(3) 0.1652(14) 0.033(4) Uani 0.5 1 d . U P A 1
O1S O 0.761(2) 1.155(2) 0.2023(13) 0.062(4) Uani 0.5 1 d . . P A 1
C1S C 0.7815(13) 1.0738(8) 0.1726(4) 0.045(2) Uani 0.5 1 d . . P A 1
H1S H 0.9099 1.0665 0.1546 0.054 Uiso 0.5 1 calc R U P A 1
C2S C 0.4241(14) 0.9903(8) 0.1804(4) 0.062(3) Uani 0.5 1 d . . P A 1
H2S1 H 0.4321 1.0258 0.2193 0.093 Uiso 0.5 1 calc R U P A 1
H2S2 H 0.3592 0.9197 0.1787 0.093 Uiso 0.5 1 calc R U P A 1
H2S3 H 0.3343 1.0256 0.1552 0.093 Uiso 0.5 1 calc R U P A 1
C3S C 0.697(2) 0.8989(8) 0.1230(5) 0.073(3) Uani 0.5 1 d . . P A 1
H3S1 H 0.8541 0.9129 0.1217 0.109 Uiso 0.5 1 calc R U P A 1
H3S2 H 0.6216 0.8952 0.0850 0.109 Uiso 0.5 1 calc R U P A 1
H3S3 H 0.6669 0.8337 0.1370 0.109 Uiso 0.5 1 calc R U P A 1
N1S' N 0.670(4) 0.986(3) 0.1571(14) 0.036(4) Uani 0.5 1 d . U P B 2
O1S' O 0.685(2) 1.1490(18) 0.2088(13) 0.060(4) Uani 0.5 1 d . . P B 2
C1S' C 0.5767(16) 1.0664(10) 0.1945(4) 0.056(2) Uani 0.5 1 d . . P B 2
H1S' H 0.4372 1.0539 0.2068 0.067 Uiso 0.5 1 calc R U P B 2
C2S' C 0.856(2) 0.9862(11) 0.1449(6) 0.120(5) Uani 0.5 1 d . . P B 2
H2S4 H 0.9159 1.0567 0.1441 0.181 Uiso 0.5 1 calc R U P B 2
H2S5 H 0.8564 0.9458 0.1076 0.181 Uiso 0.5 1 calc R U P B 2
H2S6 H 0.9440 0.9565 0.1732 0.181 Uiso 0.5 1 calc R U P B 2
C3S' C 0.490(3) 0.8908(10) 0.1438(6) 0.140(7) Uani 0.5 1 d . . P B 2
H3S4 H 0.3495 0.9127 0.1533 0.210 Uiso 0.5 1 calc R U P B 2
H3S5 H 0.5300 0.8379 0.1664 0.210 Uiso 0.5 1 calc R U P B 2
H3S6 H 0.4784 0.8631 0.1035 0.210 Uiso 0.5 1 calc R U P B 2

loop_
_atom_site_aniso_label
_atom_site_aniso_U_11
_atom_site_aniso_U_22
_atom_site_aniso_U_33
_atom_site_aniso_U_23
_atom_site_aniso_U_13
_atom_site_aniso_U_12
Cd1 0.02720(15) 0.02142(14) 0.03052(17) -0.00416(12) 0.00385(12) 0.00137(11)
Cd2 0.02658(15) 0.02105(14) 0.03276(17) -0.00511(12) 0.00153(12) 0.00268(11)
O1 0.0481(16) 0.0261(14) 0.0483(18) -0.0118(13) 0.0019(13) 0.0046(13)
O2 0.0341(15) 0.0275(15) 0.063(2) -0.0124(14) -0.0030(13) -0.0011(12)
O3 0.0374(15) 0.0344(16) 0.0536(19) -0.0132(13) 0.0042(13) -0.0105(13)
O4 0.0409(15) 0.0247(14) 0.0580(19) -0.0184(13) 0.0000(13) 0.0059(12)
O5 0.0474(16) 0.0248(14) 0.0425(17) -0.0087(13) 0.0103(13) -0.0004(12)
O6 0.0449(16) 0.0375(16) 0.0555(19) -0.0091(14) 0.0149(14) 0.0043(13)
O7 0.0392(16) 0.0372(16) 0.059(2) -0.0223(14) 0.0014(14) 0.0115(13)
O8 0.0377(15) 0.0352(16) 0.0578(19) -0.0261(14) 0.0070(13) -0.0049(13)
O9 0.0414(16) 0.062(2) 0.0425(18) 0.0160(15) -0.0015(13) 0.0050(15)
O10 0.0620(19) 0.0508(18) 0.0470(19) 0.0100(15) 0.0034(15) 0.0201(16)
O1W 0.0301(14) 0.0328(15) 0.0509(18) 0.0019(15) 0.0091(13) 0.0029(12)
O2W 0.0420(16) 0.0382(17) 0.0377(17) 0.0044(14) 0.0006(13) 0.0031(13)
O3W 0.0421(17) 0.067(2) 0.055(2) 0.0264(17) -0.0014(14) -0.0049(16)
O4W 0.0231(14) 0.0424(17) 0.067(2) -0.0175(15) 0.0048(13) 0.0025(12)
N1 0.0392(19) 0.053(2) 0.032(2) 0.0013(17) 0.0010(16) 0.0036(17)
N2 0.073(3) 0.044(2) 0.043(2) 0.0089(19) -0.006(2) 0.008(2)
C1 0.039(2) 0.0196(19) 0.037(2) 0.0019(18) -0.0019(18) 0.0058(17)
C2 0.0297(19) 0.0203(18) 0.031(2) -0.0016(16) -0.0025(16) 0.0014(16)
C3 0.0232(18) 0.0230(19) 0.049(3) -0.0043(18) -0.0003(17) 0.0022(15)
C4 0.029(2) 0.0230(19) 0.039(2) -0.0087(17) 0.0005(17) 0.0052(16)
C5 0.0270(19) 0.0236(19) 0.030(2) 0.0020(17) -0.0027(16) 0.0034(16)
C6 0.0265(19) 0.026(2) 0.042(2) -0.0005(18) 0.0027(17) -0.0008(16)
C7 0.033(2) 0.026(2) 0.034(2) -0.0049(17) 0.0039(17) 0.0056(17)
C8 0.036(2) 0.023(2) 0.031(2) 0.0011(17) -0.0060(17) 0.0002(17)
C9 0.045(2) 0.025(2) 0.029(2) 0.0001(18) 0.0004(19) 0.0091(19)
C10 0.035(2) 0.0221(19) 0.023(2) -0.0013(16) 0.0013(16) 0.0083(16)
C11 0.0283(19) 0.034(2) 0.032(2) -0.0022(18) 0.0041(17) 0.0042(17)
C12 0.036(2) 0.0223(19) 0.035(2) -0.0090(17) -0.0007(17) -0.0005(16)
C13 0.039(2) 0.026(2) 0.031(2) -0.0022(18) 0.0086(18) 0.0033(18)
C14 0.0287(19) 0.0221(18) 0.030(2) -0.0020(16) 0.0098(16) 0.0015(16)
C15 0.0251(19) 0.031(2) 0.048(3) -0.0068(19) 0.0023(18) 0.0042(17)
C16 0.030(2) 0.030(2) 0.044(2) -0.0122(19) -0.0022(18) -0.0029(17)
C17 0.054(3) 0.041(2) 0.034(3) 0.010(2) 0.011(2) 0.006(2)
C18 0.044(3) 0.077(4) 0.064(3) 0.018(3) -0.005(2) 0.000(2)
C19 0.070(3) 0.137(5) 0.044(3) -0.023(3) 0.003(3) 0.020(3)
C20 0.067(3) 0.053(3) 0.034(3) 0.006(2) -0.002(2) 0.002(2)
C21 0.136(5) 0.082(4) 0.073(4) 0.004(3) -0.011(4) 0.063(4)
C22 0.101(4) 0.069(4) 0.078(4) 0.030(3) -0.007(3) -0.019(3)
N1X 0.049(2) 0.062(3) 0.045(2) 0.009(2) 0.0018(18) 0.008(2)
O1X 0.059(2) 0.066(2) 0.072(2) -0.0131(18) -0.0148(18) 0.0088(18)
C1X 0.067(3) 0.059(3) 0.047(3) -0.006(3) 0.004(3) 0.020(3)
C2X 0.101(4) 0.052(3) 0.062(3) -0.006(3) -0.004(3) 0.004(3)
C3X 0.051(3) 0.120(5) 0.117(5) 0.040(4) 0.005(3) 0.007(3)
N1S 0.031(13) 0.039(5) 0.032(8) -0.001(6) 0.018(7) 0.014(9)
O1S 0.032(8) 0.058(7) 0.089(8) -0.005(6) -0.015(9) 0.006(8)
C1S 0.028(5) 0.048(6) 0.057(6) 0.003(5) 0.001(4) 0.003(5)
C2S 0.045(6) 0.061(7) 0.083(8) 0.032(6) 0.009(6) -0.012(5)
C3S 0.117(10) 0.029(6) 0.063(7) -0.010(5) -0.019(7) 0.008(7)
N1S' 0.028(12) 0.046(6) 0.039(9) 0.014(6) 0.017(7) 0.012(9)
O1S' 0.029(8) 0.034(6) 0.103(10) -0.016(5) -0.018(8) 0.004(7)
C1S' 0.050(6) 0.079(8) 0.042(6) 0.024(6) 0.002(5) 0.013(7)
C2S' 0.169(15) 0.121(13) 0.110(12) 0.058(10) 0.078(11) 0.098(11)
C3S' 0.211(17) 0.057(9) 0.126(14) 0.027(9) -0.095(13) -0.031(11)

loop_
_atom_type_symbol
_atom_type_description
_atom_type_scat_dispersion_real
_atom_type_scat_dispersion_imag
_atom_type_scat_source
C C 0.0033 0.0016 'International Tables Vol C Tables 4.2.6.8 and 6.1.1.4'
H H 0.0000 0.0000 'International Tables Vol C Tables 4.2.6.8 and 6.1.1.4'
N N 0.0061 0.0033 'International Tables Vol C Tables 4.2.6.8 and 6.1.1.4'
O O 0.0106 0.0060 'International Tables Vol C Tables 4.2.6.8 and 6.1.1.4'
Cd Cd -0.8075 1.2024 'International Tables Vol C Tables 4.2.6.8 and 6.1.1.4'

loop_
_geom_angle_atom_site_label_1
_geom_angle_atom_site_label_2
_geom_angle_atom_site_label_3
_geom_angle
_geom_angle_site_symmetry_1
_geom_angle_site_symmetry_3
O2 Cd1 O1W 84.13(9) . .
O2 Cd1 O5 135.28(9) . .
O1W Cd1 O5 140.58(9) . .
O2 Cd1 O9 97.32(10) . .
O1W Cd1 O9 88.46(9) . .
O5 Cd1 O9 87.22(9) . .
O2 Cd1 O2W 89.73(9) . .
O1W Cd1 O2W 88.98(9) . .
O5 Cd1 O2W 90.09(9) . .
O9 Cd1 O2W 172.22(9) . .
O2 Cd1 O6 169.57(9) . .
O1W Cd1 O6 85.51(9) . .
O5 Cd1 O6 55.06(8) . .
O9 Cd1 O6 83.55(9) . .
O2W Cd1 O6 88.92(9) . .
O2 Cd1 O1 54.22(8) . .
O1W Cd1 O1 138.03(9) . .
O5 Cd1 O1 81.16(8) . .
O9 Cd1 O1 100.56(9) . .
O2W Cd1 O1 86.22(9) . .
O6 Cd1 O1 135.95(8) . .
O2 Cd1 C9 162.98(11) . .
O1W Cd1 C9 112.88(10) . .
O5 Cd1 C9 27.74(9) . .
O9 Cd1 C9 83.08(10) . .
O2W Cd1 C9 91.16(10) . .
O6 Cd1 C9 27.42(9) . .
O1 Cd1 C9 108.89(10) . .
O2 Cd1 C1 27.17(9) . .
O1W Cd1 C1 110.92(10) . .
O5 Cd1 C1 108.32(10) . .
O9 Cd1 C1 101.84(10) . .
O2W Cd1 C1 85.94(10) . .
O6 Cd1 C1 162.65(10) . .
O1 Cd1 C1 27.16(9) . .
C9 Cd1 C1 136.04(11) . .
O3W Cd2 O4W 83.21(11) . .
O3W Cd2 O10 170.90(11) . .
O4W Cd2 O10 93.13(11) . .
O3W Cd2 O7 96.35(10) . .
O4W Cd2 O7 81.87(9) . .
O10 Cd2 O7 91.35(10) . .
O3W Cd2 O8 84.55(11) . .
O4W Cd2 O8 133.04(9) . .
O10 Cd2 O8 103.92(10) . .
O7 Cd2 O8 54.77(8) . .
O3W Cd2 O3 89.71(10) . .
O4W Cd2 O3 84.21(9) . .
O10 Cd2 O3 81.61(10) . .
O7 Cd2 O3 164.04(8) . .
O8 Cd2 O3 140.86(8) . .
O3W Cd2 O4 92.95(9) . .
O4W Cd2 O4 138.67(9) . .
O10 Cd2 O4 84.28(10) . .
O7 Cd2 O4 139.31(8) . .
O8 Cd2 O4 87.05(8) . .
O3 Cd2 O4 54.55(8) . .
O3W Cd2 C13 89.73(11) . .
O4W Cd2 C13 107.43(10) . .
O10 Cd2 C13 99.32(10) . .
O7 Cd2 C13 27.36(9) . .
O8 Cd2 C13 27.43(9) . .
O3 Cd2 C13 168.19(10) . .
O4 Cd2 C13 113.71(10) . .
O3W Cd2 C8 92.33(11) . .
O4W Cd2 C8 111.49(10) . .
O10 Cd2 C8 81.24(10) . .
O7 Cd2 C8 164.91(11) . .
O8 Cd2 C8 114.16(10) . .
O3 Cd2 C8 27.28(9) . .
O4 Cd2 C8 27.29(9) . .
C13 Cd2 C8 140.99(11) . .
C1 O1 Cd1 85.9(2) . .
C1 O2 Cd1 97.4(2) . .
C8 O3 Cd2 92.4(2) . .
C8 O4 Cd2 90.2(2) . .
C9 O5 Cd1 92.9(2) . .
C9 O6 Cd1 88.6(2) . .
C13 O7 Cd2 92.3(2) . .
C13 O8 Cd2 91.6(2) . .
C17 O9 Cd1 125.1(2) . .
C20 O10 Cd2 118.6(3) . .
C17 N1 C19 120.7(3) . .
C17 N1 C18 121.7(4) . .
C19 N1 C18 117.6(3) . .
C20 N2 C22 121.2(4) . .
C20 N2 C21 121.3(4) . .
C22 N2 C21 117.5(4) . .
O1 C1 O2 122.0(3) . .
O1 C1 C2 119.8(3) . .
O2 C1 C2 118.2(3) . .
O1 C1 Cd1 66.91(19) . .
O2 C1 Cd1 55.45(17) . .
C2 C1 Cd1 171.1(3) . .
C3 C2 C7 118.8(3) . .
C3 C2 C1 120.2(3) . .
C7 C2 C1 121.0(3) . .
C4 C3 C2 120.9(3) . .
C3 C4 C5 120.4(3) . .
C6 C5 C4 118.7(3) . .
C6 C5 C8 119.4(3) . .
C4 C5 C8 122.0(3) . .
C7 C6 C5 121.2(3) . .
C6 C7 C2 120.0(3) . .
O4 C8 O3 122.8(3) . .
O4 C8 C5 118.7(3) . .
O3 C8 C5 118.4(3) . .
O4 C8 Cd2 62.56(18) . .
O3 C8 Cd2 60.35(18) . .
C5 C8 Cd2 175.9(2) . .
O6 C9 O5 123.0(3) . .
O6 C9 C10 119.3(3) . .
O5 C9 C10 117.7(3) . .
O6 C9 Cd1 63.98(19) . .
O5 C9 Cd1 59.39(18) . .
C10 C9 Cd1 172.2(3) . .
C12 C10 C11 118.9(3) 2_675 .
C12 C10 C9 121.1(3) 2_675 .
C11 C10 C9 120.0(3) . .
C12 C11 C10 121.0(3) . .
C11 C12 C10 120.1(3) . 2_675
O7 C13 O8 121.2(3) . .
O7 C13 C14 119.3(3) . .
O8 C13 C14 119.5(3) . .
O7 C13 Cd2 60.30(18) . .
O8 C13 Cd2 60.97(18) . .
C14 C13 Cd2 176.8(3) . .
C16 C14 C15 118.8(3) 2_7:6 .
C16 C14 C13 121.6(3) 2_7:6 .
C15 C14 C13 119.6(3) . .
C16 C15 C14 120.9(3) . .
C15 C16 C14 120.2(3) . 2_7:6
O9 C17 N1 125.3(4) . .
O10 C20 N2 124.8(4) . .
C1X N1X C2X 120.1(4) . .
C1X N1X C3X 121.8(4) . .
C2X N1X C3X 118.1(4) . .
O1X C1X N1X 125.4(4) . .
C2S N1S C1S 128(2) . .
C2S N1S C3S 125(3) . .
C1S N1S C3S 105.9(14) . .
O1S C1S N1S 120.5(13) . .
C2S' N1S' C1S' 127(3) . .
C2S' N1S' C3S' 126(3) . .
C1S' N1S' C3S' 106.3(16) . .
O1S' C1S' N1S' 118.1(19) . .

loop_
_geom_bond_atom_site_label_1
_geom_bond_atom_site_label_2
_geom_bond_distance
_geom_bond_site_symmetry_2
Cd1 O2 2.279(2) .
Cd1 O1W 2.308(2) .
Cd1 O5 2.331(2) .
Cd1 O9 2.339(2) .
Cd1 O2W 2.347(3) .
Cd1 O6 2.432(2) .
Cd1 O1 2.530(2) .
Cd1 C9 2.705(4) .
Cd1 C1 2.744(3) .
Cd2 O3W 2.296(3) .
Cd2 O4W 2.302(2) .
Cd2 O10 2.339(3) .
Cd2 O7 2.365(2) .
Cd2 O8 2.380(2) .
Cd2 O3 2.384(2) .
Cd2 O4 2.433(2) .
Cd2 C13 2.720(3) .
Cd2 C8 2.741(3) .
O1 C1 1.256(4) .
O2 C1 1.263(4) .
O3 C8 1.258(4) .
O4 C8 1.257(4) .
O5 C9 1.261(4) .
O6 C9 1.246(4) .
O7 C13 1.251(4) .
O8 C13 1.254(4) .
O9 C17 1.229(4) .
O10 C20 1.229(5) .
N1 C17 1.312(4) .
N1 C19 1.430(5) .
N1 C18 1.450(4) .
N2 C20 1.332(5) .
N2 C22 1.437(5) .
N2 C21 1.444(5) .
C1 C2 1.496(4) .
C2 C3 1.384(4) .
C2 C7 1.389(4) .
C3 C4 1.382(4) .
C4 C5 1.384(4) .
C5 C6 1.383(4) .
C5 C8 1.505(5) .
C6 C7 1.382(4) .
C9 C10 1.509(4) .
C10 C12 1.382(4) 2_675
C10 C11 1.391(4) .
C11 C12 1.377(4) .
C12 C10 1.382(4) 2_675
C13 C14 1.496(4) .
C14 C16 1.384(4) 2_7:6
C14 C15 1.387(4) .
C15 C16 1.382(5) .
C16 C14 1.384(4) 2_7:6
N1X C1X 1.323(5) .
N1X C2X 1.434(5) .
N1X C3X 1.451(5) .
O1X C1X 1.210(5) .
N1S C2S 1.23(2) .
N1S C1S 1.41(4) .
N1S C3S 1.59(3) .
O1S C1S 1.21(3) .
N1S' C2S' 1.19(2) .
N1S' C1S' 1.47(3) .
N1S' C3S' 1.55(4) .
O1S' C1S' 1.20(2) .

loop_
_geom_hbond_atom_site_label_D
_geom_hbond_atom_site_label_H
_geom_hbond_atom_site_label_A
_geom_hbond_distance_DH
_geom_hbond_distance_HA
_geom_hbond_distance_DA
_geom_hbond_angle_DHA
_geom_hbond_site_symmetry_A
O1W H1W O5 0.837(17) 2.39(3) 3.009(3) 131(3) 1_455
O1W H1W O1S 0.837(17) 2.26(4) 2.90(3) 133(3) 1_455
O1W H1W O1S' 0.837(17) 2.58(4) 3.22(2) 134(3) 1_455
O1W H2W O1 0.848(17) 2.00(2) 2.778(3) 151(3) 1_455
O2W H3W O1S 0.852(17) 2.05(3) 2.90(2) 175(3) .
O2W H3W O1S' 0.852(17) 1.78(3) 2.62(2) 170(4) .
O2W H4W O1X 0.867(17) 1.815(19) 2.674(4) 171(3) 2_776
O3W H5W O2W 0.869(18) 1.918(18) 2.783(4) 173(4) 1_665
O3W H6W O1S 0.848(18) 1.82(3) 2.65(2) 166(4) 1_565
O3W H6W O1S' 0.848(18) 2.08(3) 2.92(2) 171(5) 1_565
O4W H8W O4 0.865(17) 1.99(2) 2.781(3) 153(3) 1_655
O4W H7W O8 0.860(17) 1.95(2) 2.741(3) 153(3) 1_655
C1X H1X O3W 0.93 2.58 3.481(6) 163.1 2_786
C3X H3X1 O1X 0.96 2.54 3.107(6) 118.1 1_455
C2S H2S3 O6 0.96 2.60 3.512(9) 157.8 .
